data_4130595
loop_
_publ_author_name
'Gallagher, Nolan M.'
'Bauer, Jackson J.'
'Pink, Maren'
'Rajca, Suchada'
'Rajca, Andrzej'

_publ_section_title
;
 High-Spin Organic Diradical with Robust Stability.
;
_journal_issue 30
_journal_name_full 'Journal of the American Chemical Society'
_journal_page_first 9377
_journal_page_last 9380
_journal_paper_doi 10.1021/jacs.6b05080
_journal_volume 138
_journal_year 2016
_chemical_formula_moiety 'C30 H33 N5 O2'
_chemical_formula_sum 'C30 H33 N5 O2'
_chemical_formula_weight 495.61
_space_group_IT_number 2
_space_group_name_Hall '-P 1'
_space_group_name_H-M_alt 'P -1'
_symmetry_cell_setting triclinic
_symmetry_space_group_name_Hall '-P 1'
_symmetry_space_group_name_H-M 'P -1'
_atom_sites_solution_hydrogens geom
_atom_sites_solution_primary direct
_atom_sites_solution_secondary difmap
_audit_creation_method SHELXL-97
_cell_angle_alpha 95.768(6)
_cell_angle_beta 98.328(7)
_cell_angle_gamma 104.441(6)
_cell_formula_units_Z 2
_cell_length_a 7.2513(9)
_cell_length_b 9.3654(13)
_cell_length_c 20.598(3)
_cell_measurement_reflns_used 970
_cell_measurement_temperature 150(2)
_cell_measurement_theta_max 20.63
_cell_measurement_theta_min 2.27
_cell_volume 1326.7(3)
_computing_cell_refinement 'APEX II v2010.11.3 (Bruker, 2013)'
_computing_data_collection 'APEX II v2010.11.3 (Bruker, 2013)'
_computing_data_reduction 'APEX II v2010.11.3 (Bruker, 2013)'
_computing_molecular_graphics 'SHELXTL (Bruker, 2013)'
_computing_publication_material 'SHELXTL (Bruker, 2013)'
_computing_structure_refinement 'SHELXTL (Bruker, 2012)'
_computing_structure_solution 'SHELXTL (Bruker, 2013)'
_diffrn_ambient_temperature 150(2)
_diffrn_detector 'CCD area detector'
_diffrn_detector_area_resol_mean 83.33
_diffrn_detector_type 'Bruker APEXII'
_diffrn_measured_fraction_theta_full 0.954
_diffrn_measured_fraction_theta_max 0.954
_diffrn_measurement_details '0.50 degree frames measured for 180 seconds each'
_diffrn_measurement_device 'APEX Kappa Duo'
_diffrn_measurement_device_type Kappa
_diffrn_measurement_method 'omega and phi scans'
_diffrn_radiation_monochromator graphite
_diffrn_radiation_source 'fine-focus sealed tube'
_diffrn_radiation_type MoK\a
_diffrn_radiation_wavelength 0.71073
_diffrn_reflns_av_R_equivalents 0.0935
_diffrn_reflns_av_sigmaI/netI 0.1997
_diffrn_reflns_limit_h_max 8
_diffrn_reflns_limit_h_min -8
_diffrn_reflns_limit_k_max 11
_diffrn_reflns_limit_k_min -11
_diffrn_reflns_limit_l_max 25
_diffrn_reflns_limit_l_min -24
_diffrn_reflns_number 10693
_diffrn_reflns_theta_full 25.74
_diffrn_reflns_theta_max 25.74
_diffrn_reflns_theta_min 2.02
_exptl_absorpt_coefficient_mu 0.080
_exptl_absorpt_correction_T_max 0.9992
_exptl_absorpt_correction_T_min 0.9835
_exptl_absorpt_correction_type multi-scan
_exptl_absorpt_process_details 'SADABS, G. Sheldrick; 2014'
_exptl_crystal_colour brown
_exptl_crystal_density_diffrn 1.241
_exptl_crystal_density_method 'not measured'
_exptl_crystal_description plate
_exptl_crystal_F_000 528
_exptl_crystal_size_max 0.21
_exptl_crystal_size_mid 0.09
_exptl_crystal_size_min 0.01
_refine_diff_density_max 0.256
_refine_diff_density_min -0.257
_refine_diff_density_rms 0.062
_refine_ls_extinction_coef 0.020(3)
_refine_ls_extinction_expression Fc^*^=kFc[1+0.001xFc^2^\l^3^/sin(2\q)]^-1/4^
_refine_ls_extinction_method SHELXL
_refine_ls_goodness_of_fit_ref 0.911
_refine_ls_hydrogen_treatment constr
_refine_ls_matrix_type full
_refine_ls_number_parameters 342
_refine_ls_number_reflns 4842
_refine_ls_number_restraints 0
_refine_ls_restrained_S_all 0.911
_refine_ls_R_factor_all 0.2050
_refine_ls_R_factor_gt 0.0687
_refine_ls_shift/su_max 0.000
_refine_ls_shift/su_mean 0.000
_refine_ls_structure_factor_coef Fsqd
_refine_ls_weighting_details 'calc w=1/[\s^2^(Fo^2^)+(0.0756P)^2^+0.0000P] where P=(Fo^2^+2Fc^2^)/3'
_refine_ls_weighting_scheme calc
_refine_ls_wR_factor_gt 0.1368
_refine_ls_wR_factor_ref 0.1903
_reflns_number_gt 1938
_reflns_number_total 4842
_reflns_threshold_expression >2sigma(I)
_cod_data_source_file ja6b05080_si_002.cif
_cod_data_source_block 15058
_cod_depositor_comments
;
The following automatic conversions were performed:

data item '_symmetry_cell_setting' value 'Triclinic' was changed to
'triclinic' in accordance with the
/home/saulius/struct/COD-crude-data/automatic-downloads/DataCite-retrospective/ACS/depositions/lib/dictionaries/cif_core.dic
dictionary named 'cif_core.dic' version 2.4.2 last updated on
2011-04-26.

Automatic conversion script
Id: cif_fix_values 6909 2019-04-08 15:41:33Z antanas 
;
_cod_original_cell_volume 1326.6(3)
_cod_original_sg_symbol_H-M P-1
_cod_database_code 4130595

loop_
_symmetry_equiv_pos_as_xyz
'x, y, z'
'-x, -y, -z'

loop_
_atom_site_label
_atom_site_type_symbol
_atom_site_fract_x
_atom_site_fract_y
_atom_site_fract_z
_atom_site_U_iso_or_equiv
_atom_site_adp_type
_atom_site_occupancy
_atom_site_symmetry_multiplicity
_atom_site_calc_flag
_atom_site_refinement_flags
O1 O 1.0398(4) 0.7960(3) 0.46350(14) 0.0379(9) Uani 1 1 d .
O2 O 0.4625(4) 0.6723(4) 0.54271(14) 0.0424(9) Uani 1 1 d .
N1 N 0.9170(5) 0.7684(4) 0.50282(16) 0.0290(9) Uani 1 1 d .
N2 N 0.6426(5) 0.7154(4) 0.54065(16) 0.0294(9) Uani 1 1 d .
N3 N 0.2842(5) 0.6404(4) 0.22655(16) 0.0290(9) Uani 1 1 d .
N4 N 0.0305(5) 0.5333(4) 0.10803(16) 0.0328(10) Uani 1 1 d .
N5 N 0.0975(5) 0.5633(4) 0.22698(17) 0.0314(9) Uani 1 1 d .
C1 C 0.6145(6) 0.7127(5) 0.4181(2) 0.0262(11) Uani 1 1 d .
C2 C 0.6896(7) 0.6667(5) 0.3625(2) 0.0293(11) Uani 1 1 d .
H2 H 0.8141 0.6492 0.3686 0.035 Uiso 1 1 calc R
C3 C 0.5841(7) 0.6469(5) 0.2996(2) 0.0315(12) Uani 1 1 d .
H3 H 0.6346 0.6145 0.2624 0.038 Uiso 1 1 calc R
C4 C 0.4025(7) 0.6747(5) 0.2907(2) 0.0272(11) Uani 1 1 d .
C5 C 0.3275(7) 0.7219(4) 0.3448(2) 0.0283(11) Uani 1 1 d .
H5 H 0.2039 0.7410 0.3384 0.034 Uiso 1 1 calc R
C6 C 0.4326(6) 0.7410(5) 0.4077(2) 0.0275(11) Uani 1 1 d .
H6 H 0.3811 0.7737 0.4446 0.033 Uiso 1 1 calc R
C7 C 0.7215(6) 0.7305(5) 0.4851(2) 0.0272(11) Uani 1 1 d .
C8 C 0.9782(6) 0.7626(5) 0.57501(19) 0.0282(11) Uani 1 1 d .
C9 C 0.7925(6) 0.7730(5) 0.60199(19) 0.0265(11) Uani 1 1 d .
C10 C 1.1561(7) 0.8897(5) 0.6028(2) 0.0413(13) Uani 1 1 d .
H10A H 1.1293 0.9843 0.5943 0.062 Uiso 1 1 calc R
H10B H 1.2641 0.8764 0.5814 0.062 Uiso 1 1 calc R
H10C H 1.1901 0.8908 0.6507 0.062 Uiso 1 1 calc R
C11 C 1.0223(6) 0.6126(5) 0.5792(2) 0.0352(12) Uani 1 1 d .
H11A H 0.9072 0.5323 0.5588 0.053 Uiso 1 1 calc R
H11B H 1.0589 0.6019 0.6258 0.053 Uiso 1 1 calc R
H11C H 1.1291 0.6072 0.5557 0.053 Uiso 1 1 calc R
C12 C 0.7854(7) 0.9323(5) 0.6236(2) 0.0396(13) Uani 1 1 d .
H12A H 0.8151 0.9926 0.5883 0.059 Uiso 1 1 calc R
H12B H 0.8807 0.9751 0.6641 0.059 Uiso 1 1 calc R
H12C H 0.6557 0.9313 0.6323 0.059 Uiso 1 1 calc R
C13 C 0.7416(7) 0.6775(5) 0.6556(2) 0.0356(12) Uani 1 1 d .
H13A H 0.7473 0.5758 0.6416 0.053 Uiso 1 1 calc R
H13B H 0.6107 0.6758 0.6630 0.053 Uiso 1 1 calc R
H13C H 0.8340 0.7193 0.6968 0.053 Uiso 1 1 calc R
C14 C 0.3461(7) 0.6825(5) 0.1684(2) 0.0281(11) Uani 1 1 d .
C15 C 0.5266(7) 0.7784(5) 0.1683(2) 0.0325(12) Uani 1 1 d .
H15 H 0.6102 0.8217 0.2092 0.039 Uiso 1 1 calc R
C16 C 0.5862(7) 0.8118(5) 0.1092(2) 0.0341(12) Uani 1 1 d .
C17 C 0.4548(7) 0.7479(5) 0.0503(2) 0.0360(12) Uani 1 1 d .
H17 H 0.4930 0.7677 0.0092 0.043 Uiso 1 1 calc R
C18 C 0.2731(7) 0.6577(5) 0.0499(2) 0.0324(12) Uani 1 1 d .
H18 H 0.1869 0.6192 0.0090 0.039 Uiso 1 1 calc R
C19 C 0.2146(7) 0.6223(5) 0.1094(2) 0.0296(11) Uani 1 1 d .
C20 C -0.0152(7) 0.5138(5) 0.1675(2) 0.0290(11) Uani 1 1 d .
C21 C -0.2138(7) 0.4281(5) 0.1708(2) 0.0315(12) Uani 1 1 d .
C22 C -0.2492(7) 0.3423(5) 0.2219(2) 0.0413(13) Uani 1 1 d .
H22 H -0.1448 0.3404 0.2552 0.050 Uiso 1 1 calc R
C23 C -0.4340(8) 0.2610(6) 0.2242(3) 0.0516(15) Uani 1 1 d .
H23 H -0.4561 0.2020 0.2587 0.062 Uiso 1 1 calc R
C24 C -0.5861(8) 0.2647(6) 0.1771(3) 0.0531(15) Uani 1 1 d .
H24 H -0.7137 0.2100 0.1794 0.064 Uiso 1 1 calc R
C25 C -0.5534(8) 0.3486(6) 0.1260(3) 0.0469(14) Uani 1 1 d .
H25 H -0.6589 0.3516 0.0934 0.056 Uiso 1 1 calc R
C26 C -0.3663(7) 0.4285(5) 0.1225(2) 0.0383(12) Uani 1 1 d .
H26 H -0.3439 0.4833 0.0867 0.046 Uiso 1 1 calc R
C27 C 0.7837(7) 0.9135(5) 0.1068(2) 0.0400(13) Uani 1 1 d .
C28 C 0.7573(8) 1.0593(5) 0.0845(2) 0.0561(16) Uani 1 1 d .
H28A H 0.6794 1.0383 0.0399 0.084 Uiso 1 1 calc R
H28B H 0.8842 1.1267 0.0840 0.084 Uiso 1 1 calc R
H28D H 0.6914 1.1060 0.1154 0.084 Uiso 1 1 calc R
C29 C 0.8816(7) 0.8402(6) 0.0568(3) 0.0560(16) Uani 1 1 d .
H29A H 0.8019 0.8225 0.0126 0.084 Uiso 1 1 calc R
H29D H 0.8961 0.7452 0.0697 0.084 Uiso 1 1 calc R
H29B H 1.0094 0.9062 0.0561 0.084 Uiso 1 1 calc R
C30 C 0.9141(8) 0.9476(7) 0.1748(3) 0.091(2) Uani 1 1 d .
H30D H 0.9193 0.8541 0.1916 0.136 Uiso 1 1 calc R
H30A H 0.8620 1.0071 0.2057 0.136 Uiso 1 1 calc R
H30B H 1.0447 1.0035 0.1709 0.136 Uiso 1 1 calc R

loop_
_atom_site_aniso_label
_atom_site_aniso_U_11
_atom_site_aniso_U_22
_atom_site_aniso_U_33
_atom_site_aniso_U_23
_atom_site_aniso_U_13
_atom_site_aniso_U_12
O1 0.029(2) 0.051(2) 0.0367(18) 0.0204(15) 0.0211(16) 0.0032(17)
O2 0.027(2) 0.064(2) 0.0368(19) 0.0185(16) 0.0154(16) 0.0035(18)
N1 0.028(2) 0.035(2) 0.028(2) 0.0178(17) 0.0137(19) 0.0056(19)
N2 0.024(2) 0.037(2) 0.029(2) 0.0144(17) 0.0134(18) 0.0022(19)
N3 0.027(2) 0.033(2) 0.026(2) 0.0114(16) 0.0075(18) 0.0021(18)
N4 0.034(3) 0.038(2) 0.028(2) 0.0130(17) 0.0110(19) 0.007(2)
N5 0.024(2) 0.036(2) 0.031(2) 0.0100(17) 0.0103(19) -0.0019(19)
C1 0.027(3) 0.028(3) 0.027(2) 0.0152(19) 0.012(2) 0.004(2)
C2 0.030(3) 0.024(3) 0.036(3) 0.012(2) 0.015(2) 0.005(2)
C3 0.039(3) 0.037(3) 0.021(2) 0.010(2) 0.011(2) 0.011(2)
C4 0.031(3) 0.023(3) 0.026(3) 0.0143(19) 0.009(2) 0.000(2)
C5 0.029(3) 0.024(3) 0.034(3) 0.013(2) 0.010(2) 0.004(2)
C6 0.030(3) 0.027(3) 0.027(3) 0.0070(19) 0.013(2) 0.005(2)
C7 0.023(3) 0.031(3) 0.031(3) 0.014(2) 0.011(2) 0.006(2)
C8 0.031(3) 0.031(3) 0.020(2) 0.0070(19) 0.003(2) 0.003(2)
C9 0.034(3) 0.026(3) 0.022(2) 0.0108(19) 0.012(2) 0.007(2)
C10 0.039(3) 0.046(3) 0.037(3) 0.010(2) 0.003(2) 0.009(3)
C11 0.034(3) 0.042(3) 0.031(3) 0.011(2) 0.013(2) 0.008(2)
C12 0.046(3) 0.037(3) 0.042(3) 0.014(2) 0.021(3) 0.013(3)
C13 0.046(3) 0.035(3) 0.031(3) 0.014(2) 0.021(2) 0.009(2)
C14 0.035(3) 0.026(3) 0.026(3) 0.012(2) 0.009(2) 0.008(2)
C15 0.034(3) 0.031(3) 0.029(3) 0.009(2) 0.004(2) 0.000(2)
C16 0.036(3) 0.034(3) 0.032(3) 0.016(2) 0.005(2) 0.005(2)
C17 0.039(3) 0.043(3) 0.035(3) 0.022(2) 0.017(2) 0.014(3)
C18 0.030(3) 0.040(3) 0.029(3) 0.013(2) 0.010(2) 0.006(2)
C19 0.030(3) 0.034(3) 0.028(3) 0.011(2) 0.011(2) 0.009(2)
C20 0.028(3) 0.029(3) 0.033(3) 0.012(2) 0.011(2) 0.006(2)
C21 0.028(3) 0.029(3) 0.035(3) 0.000(2) 0.014(2) 0.002(2)
C22 0.043(3) 0.043(3) 0.038(3) 0.008(2) 0.020(3) 0.002(3)
C23 0.053(4) 0.055(4) 0.047(3) 0.009(3) 0.025(3) 0.004(3)
C24 0.044(4) 0.045(4) 0.066(4) 0.004(3) 0.035(3) -0.007(3)
C25 0.040(3) 0.044(3) 0.054(3) -0.005(3) 0.014(3) 0.008(3)
C26 0.037(3) 0.032(3) 0.042(3) 0.000(2) 0.013(3) 0.002(2)
C27 0.037(3) 0.039(3) 0.038(3) 0.022(2) 0.011(2) -0.010(3)
C28 0.068(4) 0.042(3) 0.063(4) 0.018(3) 0.032(3) 0.006(3)
C29 0.040(3) 0.052(4) 0.088(4) 0.034(3) 0.027(3) 0.014(3)
C30 0.062(4) 0.114(6) 0.057(4) 0.040(4) -0.011(3) -0.046(4)

loop_
_atom_type_symbol
_atom_type_description
_atom_type_scat_dispersion_real
_atom_type_scat_dispersion_imag
_atom_type_scat_source
C C 0.0033 0.0016 'International Tables Vol C Tables 4.2.6.8 and 6.1.1.4'
H H 0.0000 0.0000 'International Tables Vol C Tables 4.2.6.8 and 6.1.1.4'
N N 0.0061 0.0033 'International Tables Vol C Tables 4.2.6.8 and 6.1.1.4'
O O 0.0106 0.0060 'International Tables Vol C Tables 4.2.6.8 and 6.1.1.4'

loop_
_geom_angle_atom_site_label_1
_geom_angle_atom_site_label_2
_geom_angle_atom_site_label_3
_geom_angle
O1 N1 C7 126.0(3)
O1 N1 C8 122.1(3)
C7 N1 C8 111.7(3)
O2 N2 C7 126.0(4)
O2 N2 C9 122.2(3)
C7 N2 C9 111.5(4)
N5 N3 C14 121.9(4)
N5 N3 C4 113.1(3)
C14 N3 C4 124.9(4)
C20 N4 C19 114.6(4)
C20 N5 N3 115.9(3)
C6 C1 C2 118.6(4)
C6 C1 C7 120.0(4)
C2 C1 C7 121.4(4)
C3 C2 C1 120.6(4)
C3 C2 H2 119.7
C1 C2 H2 119.7
C2 C3 C4 119.6(4)
C2 C3 H3 120.2
C4 C3 H3 120.2
C5 C4 C3 120.5(4)
C5 C4 N3 119.2(4)
C3 C4 N3 119.9(4)
C6 C5 C4 119.8(4)
C6 C5 H5 120.1
C4 C5 H5 120.1
C5 C6 C1 120.8(4)
C5 C6 H6 119.6
C1 C6 H6 119.6
N2 C7 N1 108.4(4)
N2 C7 C1 125.6(4)
N1 C7 C1 125.9(4)
N1 C8 C10 109.4(3)
N1 C8 C11 106.3(3)
C10 C8 C11 110.9(4)
N1 C8 C9 100.9(3)
C10 C8 C9 115.2(4)
C11 C8 C9 113.2(3)
N2 C9 C13 109.3(4)
N2 C9 C12 106.2(3)
C13 C9 C12 109.9(3)
N2 C9 C8 100.9(3)
C13 C9 C8 115.6(4)
C12 C9 C8 114.1(4)
C8 C10 H10A 109.5
C8 C10 H10B 109.5
H10A C10 H10B 109.5
C8 C10 H10C 109.5
H10A C10 H10C 109.5
H10B C10 H10C 109.5
C8 C11 H11A 109.5
C8 C11 H11B 109.5
H11A C11 H11B 109.5
C8 C11 H11C 109.5
H11A C11 H11C 109.5
H11B C11 H11C 109.5
C9 C12 H12A 109.5
C9 C12 H12B 109.5
H12A C12 H12B 109.5
C9 C12 H12C 109.5
H12A C12 H12C 109.5
H12B C12 H12C 109.5
C9 C13 H13A 109.5
C9 C13 H13B 109.5
H13A C13 H13B 109.5
C9 C13 H13C 109.5
H13A C13 H13C 109.5
H13B C13 H13C 109.5
C15 C14 N3 122.7(4)
C15 C14 C19 121.4(4)
N3 C14 C19 115.9(4)
C16 C15 C14 120.9(4)
C16 C15 H15 119.5
C14 C15 H15 119.5
C15 C16 C17 117.1(4)
C15 C16 C27 122.6(4)
C17 C16 C27 120.2(4)
C18 C17 C16 122.5(4)
C18 C17 H17 118.8
C16 C17 H17 118.8
C17 C18 C19 120.2(4)
C17 C18 H18 119.9
C19 C18 H18 119.9
N4 C19 C18 119.3(4)
N4 C19 C14 122.9(4)
C18 C19 C14 117.8(4)
N4 C20 N5 128.1(4)
N4 C20 C21 118.3(4)
N5 C20 C21 113.7(4)
C26 C21 C22 119.0(4)
C26 C21 C20 120.2(4)
C22 C21 C20 120.7(4)
C23 C22 C21 120.5(5)
C23 C22 H22 119.7
C21 C22 H22 119.7
C24 C23 C22 120.3(5)
C24 C23 H23 119.8
C22 C23 H23 119.8
C23 C24 C25 119.9(5)
C23 C24 H24 120.0
C25 C24 H24 120.0
C24 C25 C26 120.1(5)
C24 C25 H25 119.9
C26 C25 H25 119.9
C21 C26 C25 120.1(4)
C21 C26 H26 120.0
C25 C26 H26 120.0
C16 C27 C30 111.0(4)
C16 C27 C28 108.9(4)
C30 C27 C28 109.2(4)
C16 C27 C29 110.2(4)
C30 C27 C29 108.9(5)
C28 C27 C29 108.5(4)
C27 C28 H28A 109.5
C27 C28 H28B 109.5
H28A C28 H28B 109.5
C27 C28 H28D 109.5
H28A C28 H28D 109.5
H28B C28 H28D 109.5
C27 C29 H29A 109.5
C27 C29 H29D 109.5
H29A C29 H29D 109.5
C27 C29 H29B 109.5
H29A C29 H29B 109.5
H29D C29 H29B 109.5
C27 C30 H30D 109.5
C27 C30 H30A 109.5
H30D C30 H30A 109.5
C27 C30 H30B 109.5
H30D C30 H30B 109.5
H30A C30 H30B 109.5

loop_
_geom_bond_atom_site_label_1
_geom_bond_atom_site_label_2
_geom_bond_distance
O1 N1 1.285(4)
O2 N2 1.275(4)
N1 C7 1.357(5)
N1 C8 1.499(5)
N2 C7 1.357(5)
N2 C9 1.497(5)
N3 N5 1.368(5)
N3 C14 1.397(5)
N3 C4 1.426(5)
N4 C20 1.333(5)
N4 C19 1.381(5)
N5 C20 1.338(5)
C1 C6 1.400(6)
C1 C2 1.411(5)
C1 C7 1.454(6)
C2 C3 1.376(5)
C2 H2 0.9500
C3 C4 1.395(6)
C3 H3 0.9500
C4 C5 1.390(6)
C5 C6 1.374(6)
C5 H5 0.9500
C6 H6 0.9500
C8 C10 1.514(6)
C8 C11 1.524(6)
C8 C9 1.550(6)
C9 C13 1.519(5)
C9 C12 1.530(6)
C10 H10A 0.9800
C10 H10B 0.9800
C10 H10C 0.9800
C11 H11A 0.9800
C11 H11B 0.9800
C11 H11C 0.9800
C12 H12A 0.9800
C12 H12B 0.9800
C12 H12C 0.9800
C13 H13A 0.9800
C13 H13B 0.9800
C13 H13C 0.9800
C14 C15 1.391(6)
C14 C19 1.400(6)
C15 C16 1.387(6)
C15 H15 0.9500
C16 C17 1.405(6)
C16 C27 1.520(6)
C17 C18 1.375(6)
C17 H17 0.9500
C18 C19 1.399(5)
C18 H18 0.9500
C20 C21 1.478(6)
C21 C26 1.378(6)
C21 C22 1.401(6)
C22 C23 1.377(6)
C22 H22 0.9500
C23 C24 1.369(7)
C23 H23 0.9500
C24 C25 1.388(7)
C24 H24 0.9500
C25 C26 1.392(6)
C25 H25 0.9500
C26 H26 0.9500
C27 C30 1.528(6)
C27 C28 1.530(6)
C27 C29 1.532(7)
C28 H28A 0.9800
C28 H28B 0.9800
C28 H28D 0.9800
C29 H29A 0.9800
C29 H29D 0.9800
C29 H29B 0.9800
C30 H30D 0.9800
C30 H30A 0.9800
C30 H30B 0.9800

loop_
_geom_torsion_atom_site_label_1
_geom_torsion_atom_site_label_2
_geom_torsion_atom_site_label_3
_geom_torsion_atom_site_label_4
_geom_torsion
C14 N3 N5 C20 8.4(6)
C4 N3 N5 C20 -173.0(4)
C6 C1 C2 C3 -1.4(6)
C7 C1 C2 C3 178.4(4)
C1 C2 C3 C4 0.9(6)
C2 C3 C4 C5 -0.1(6)
C2 C3 C4 N3 -173.7(4)
N5 N3 C4 C5 -41.5(5)
C14 N3 C4 C5 137.0(4)
N5 N3 C4 C3 132.2(4)
C14 N3 C4 C3 -49.3(6)
C3 C4 C5 C6 -0.2(6)
N3 C4 C5 C6 173.5(4)
C4 C5 C6 C1 -0.3(6)
C2 C1 C6 C5 1.1(6)
C7 C1 C6 C5 -178.7(4)
O2 N2 C7 N1 -175.8(4)
C9 N2 C7 N1 11.0(5)
O2 N2 C7 C1 5.6(7)
C9 N2 C7 C1 -167.7(4)
O1 N1 C7 N2 -178.0(4)
C8 N1 C7 N2 6.8(5)
O1 N1 C7 C1 0.6(7)
C8 N1 C7 C1 -174.6(4)
C6 C1 C7 N2 27.7(6)
C2 C1 C7 N2 -152.2(4)
C6 C1 C7 N1 -150.7(4)
C2 C1 C7 N1 29.4(6)
O1 N1 C8 C10 42.4(5)
C7 N1 C8 C10 -142.2(4)
O1 N1 C8 C11 -77.5(4)
C7 N1 C8 C11 97.9(4)
O1 N1 C8 C9 164.2(3)
C7 N1 C8 C9 -20.3(4)
O2 N2 C9 C13 41.3(5)
C7 N2 C9 C13 -145.1(4)
O2 N2 C9 C12 -77.2(5)
C7 N2 C9 C12 96.4(4)
O2 N2 C9 C8 163.6(4)
C7 N2 C9 C8 -22.8(4)
N1 C8 C9 N2 24.0(4)
C10 C8 C9 N2 141.7(4)
C11 C8 C9 N2 -89.1(4)
N1 C8 C9 C13 141.7(4)
C10 C8 C9 C13 -100.6(5)
C11 C8 C9 C13 28.6(5)
N1 C8 C9 C12 -89.4(4)
C10 C8 C9 C12 28.3(5)
C11 C8 C9 C12 157.5(4)
N5 N3 C14 C15 170.7(4)
C4 N3 C14 C15 -7.7(7)
N5 N3 C14 C19 -9.2(6)
C4 N3 C14 C19 172.5(4)
N3 C14 C15 C16 176.9(4)
C19 C14 C15 C16 -3.3(7)
C14 C15 C16 C17 1.7(7)
C14 C15 C16 C27 -178.7(4)
C15 C16 C17 C18 1.0(7)
C27 C16 C17 C18 -178.6(4)
C16 C17 C18 C19 -2.1(7)
C20 N4 C19 C18 -176.0(4)
C20 N4 C19 C14 2.6(6)
C17 C18 C19 N4 179.1(4)
C17 C18 C19 C14 0.5(6)
C15 C14 C19 N4 -176.4(4)
N3 C14 C19 N4 3.4(6)
C15 C14 C19 C18 2.2(7)
N3 C14 C19 C18 -178.0(4)
C19 N4 C20 N5 -3.6(6)
C19 N4 C20 C21 176.1(4)
N3 N5 C20 N4 -1.7(7)
N3 N5 C20 C21 178.5(4)
N4 C20 C21 C26 -29.9(6)
N5 C20 C21 C26 149.9(4)
N4 C20 C21 C22 148.5(4)
N5 C20 C21 C22 -31.8(6)
C26 C21 C22 C23 -0.7(7)
C20 C21 C22 C23 -179.1(4)
C21 C22 C23 C24 -1.0(7)
C22 C23 C24 C25 1.3(8)
C23 C24 C25 C26 0.2(8)
C22 C21 C26 C25 2.2(6)
C20 C21 C26 C25 -179.4(4)
C24 C25 C26 C21 -2.0(7)
C15 C16 C27 C30 10.4(7)
C17 C16 C27 C30 -170.0(5)
C15 C16 C27 C28 -109.9(5)
C17 C16 C27 C28 69.7(5)
C15 C16 C27 C29 131.2(5)
C17 C16 C27 C29 -49.2(6)
